data_1542062
loop_
_publ_author_name
'Wilhelmi, K.A.'

_publ_section_title
;
 The crystal structure of strontium dichromate, Sr Cr2 O7
;
_journal_name_full 'Arkiv foer Kemi'
_journal_page_first 149
_journal_page_last 156
_journal_volume 26
_journal_year 1967
_chemical_formula_sum 'Cr2 O7 Sr'
_chemical_name_systematic 'Sr Cr2 O7'
_space_group_IT_number 137
_symmetry_space_group_name_Hall '-P 4ac 2a'
_symmetry_space_group_name_H-M 'P 42/n m c :2'
_cell_angle_alpha 90
_cell_angle_beta 90
_cell_angle_gamma 90
_cell_formula_units_Z 8
_cell_length_a 11.193
_cell_length_b 11.193
_cell_length_c 9.48
_cell_volume 1187.685
_citation_journal_id_ASTM ARKEAD
_cod_data_source_file Wilhelmi_ARKEAD_1967_696.cif
_cod_data_source_block Cr2O7Sr1
_cod_original_formula_sum 'Cr2 O7 Sr1'
_cod_database_code 1542062

loop_
_symmetry_equiv_pos_as_xyz
x,y,z
-y+1/2,x,z+1/2
-x+1/2,-y+1/2,z
y,-x+1/2,z+1/2
x+1/2,-y,-z
y+1/2,x+1/2,-z+1/2
-x,y+1/2,-z
-y,-x,-z+1/2
-x,-y,-z
y-1/2,-x,-z-1/2
x-1/2,y-1/2,-z
-y,x-1/2,-z-1/2
-x-1/2,y,z
-y-1/2,-x-1/2,z-1/2
x,-y-1/2,z
y,x,z-1/2

loop_
_atom_site_label
_atom_site_type_symbol
_atom_site_fract_x
_atom_site_fract_y
_atom_site_fract_z
_atom_site_occupancy
_atom_site_U_iso_or_equiv
O1 O-2 0.25 0.0028 0.8892 1 0.0
O6 O-2 0.25 0.25 0.4408 1 0.0
O4 O-2 0.3615 0.9629 0.3767 1 0.0
Cr2 Cr+6 0.25 0.8973 0.4437 1 0.0
O3 O-2 0.1373 0.1021 0.1145 1 0.0
Cr1 Cr+6 0.25 0.1098 0.0131 1 0.0
Sr1 Sr+2 0.9489 0.0511 0.25 1 0.0
O5 O-2 0.75 0.25 0.8812 1 0.0
O2 O-2 0.25 0.8999 0.6121 1 0.0
